data_7040326
loop_
_publ_author_name
'Bensenane, Bachir'
'Asfari, Zouhair'
'Platas-Iglesias, Carlos'
'Esteban-G\'omez, David'
'Djafri, Fatiha'
'Elhabiri, Mourad'
'Charbonni\`ere, Lo\"ic J'

_publ_section_title
;
 Sulphur-rich functionalized calix[4]arenes for selective complexation of
 Hg(2+) over Cu(2+), Zn(2+) and Cd(2).
;
_journal_issue 38
_journal_name_full 'Dalton transactions (Cambridge, England : 2003)'
_journal_page_first 15211
_journal_page_last 15224
_journal_paper_doi 10.1039/c6dt02628a
_journal_volume 45
_journal_year 2016
_chemical_formula_moiety 'C32 H30 Cl2 O4'
_chemical_formula_sum 'C32 H30 Cl2 O4'
_chemical_formula_weight 549.46
_chemical_name_systematic
;
 ?
;
_space_group_crystal_system trigonal
_space_group_IT_number 148
_space_group_name_Hall '-R 3'
_space_group_name_H-M_alt 'R -3 :H'
_symmetry_space_group_name_Hall '-R 3'
_symmetry_space_group_name_H-M 'R -3 :H'
_atom_sites_solution_hydrogens geom
_atom_sites_solution_primary direct
_atom_sites_solution_secondary difmap
_audit_creation_method SHELXL-2013
_audit_update_record
;
2016-08-02 deposited with the CCDC.
2016-08-16 downloaded from the CCDC.
;
_cell_angle_alpha 90
_cell_angle_beta 90
_cell_angle_gamma 120
_cell_formula_units_Z 18
_cell_length_a 36.04(3)
_cell_length_b 36.04(3)
_cell_length_c 11.643(9)
_cell_measurement_reflns_used 9693
_cell_measurement_temperature 173(2)
_cell_measurement_theta_max 24.94
_cell_measurement_theta_min 2.18
_cell_volume 13097(18)
_computing_cell_refinement 'Bruker SAINT'
_computing_data_collection 'Bruker APEX2'
_computing_data_reduction 'Bruker SAINT'
_computing_molecular_graphics 'Mercury (Macrae et al., 2008)'
_computing_publication_material 'SHELXL-2013 (Sheldrick, 2013)'
_computing_structure_refinement 'SHELXL-2013 (Sheldrick, 2013)'
_computing_structure_solution 'SHELXS-2013 (Sheldrick, 2013)'
_diffrn_ambient_temperature 173(2)
_diffrn_measured_fraction_theta_full 0.987
_diffrn_measured_fraction_theta_max 0.987
_diffrn_measurement_device_type 'Bruker APEX-II CCD'
_diffrn_measurement_method '\f and \w scans'
_diffrn_radiation_monochromator triumph
_diffrn_radiation_type MoK\a
_diffrn_radiation_wavelength 0.71073
_diffrn_reflns_av_R_equivalents 0.0435
_diffrn_reflns_av_unetI/netI 0.0358
_diffrn_reflns_Laue_measured_fraction_full 0.987
_diffrn_reflns_Laue_measured_fraction_max 0.987
_diffrn_reflns_limit_h_max 46
_diffrn_reflns_limit_h_min -45
_diffrn_reflns_limit_k_max 46
_diffrn_reflns_limit_k_min -46
_diffrn_reflns_limit_l_max 15
_diffrn_reflns_limit_l_min -14
_diffrn_reflns_number 49636
_diffrn_reflns_point_group_measured_fraction_full 0.987
_diffrn_reflns_point_group_measured_fraction_max 0.987
_diffrn_reflns_theta_full 25.242
_diffrn_reflns_theta_max 27.437
_diffrn_reflns_theta_min 1.867
_diffrn_source 'sealed tube'
_exptl_absorpt_coefficient_mu 0.257
_exptl_absorpt_correction_T_max 0.7456
_exptl_absorpt_correction_T_min 0.6977
_exptl_absorpt_correction_type multi-scan
_exptl_absorpt_process_details sadabs
_exptl_crystal_colour colourless
_exptl_crystal_density_diffrn 1.254
_exptl_crystal_description block
_exptl_crystal_F_000 5184
_exptl_crystal_size_max 0.500
_exptl_crystal_size_mid 0.400
_exptl_crystal_size_min 0.120
_platon_squeeze_details
;
;
_refine_diff_density_max 0.676
_refine_diff_density_min -0.817
_refine_diff_density_rms 0.078
_refine_ls_extinction_method none
_refine_ls_goodness_of_fit_ref 1.055
_refine_ls_hydrogen_treatment constr
_refine_ls_matrix_type full
_refine_ls_number_parameters 345
_refine_ls_number_reflns 6561
_refine_ls_number_restraints 0
_refine_ls_restrained_S_all 1.055
_refine_ls_R_factor_all 0.1183
_refine_ls_R_factor_gt 0.0798
_refine_ls_shift/su_max 0.001
_refine_ls_shift/su_mean 0.000
_refine_ls_structure_factor_coef Fsqd
_refine_ls_weighting_details 'w=1/[\s^2^(Fo^2^)+(0.1810P)^2^] where P=(Fo^2^+2Fc^2^)/3'
_refine_ls_weighting_scheme calc
_refine_ls_wR_factor_gt 0.2445
_refine_ls_wR_factor_ref 0.2728
_reflns_Friedel_coverage 0.000
_reflns_number_gt 4087
_reflns_number_total 6561
_reflns_threshold_expression 'I > 2\s(I)'
_cod_data_source_file c6dt02628a2.cif
_cod_data_source_block lcza110517
_cod_depositor_comments
;Adding full bibliography for 7040326--7040327.cif.

 Adding full bibliography for 7040326--7040327.cif.
;
_cod_original_cell_volume 13095(21)
_cod_database_code 7040326
_shelx_space_group_comment
;
The symmetry employed for this shelxl refinement is uniquely defined
by the following loop, which should always be used as a source of
symmetry information in preference to the above space-group names.
They are only intended as comments.
;
_shelx_estimated_absorpt_t_min 0.882
_shelx_estimated_absorpt_t_max 0.970
_shelxl_version_number 2013-4

loop_
_space_group_symop_operation_xyz
'x, y, z'
'-y, x-y, z'
'-x+y, -x, z'
'x+2/3, y+1/3, z+1/3'
'-y+2/3, x-y+1/3, z+1/3'
'-x+y+2/3, -x+1/3, z+1/3'
'x+1/3, y+2/3, z+2/3'
'-y+1/3, x-y+2/3, z+2/3'
'-x+y+1/3, -x+2/3, z+2/3'
'-x, -y, -z'
'y, -x+y, -z'
'x-y, x, -z'
'-x+2/3, -y+1/3, -z+1/3'
'y+2/3, -x+y+1/3, -z+1/3'
'x-y+2/3, x+1/3, -z+1/3'
'-x+1/3, -y+2/3, -z+2/3'
'y+1/3, -x+y+2/3, -z+2/3'
'x-y+1/3, x+2/3, -z+2/3'

loop_
_atom_site_label
_atom_site_type_symbol
_atom_site_fract_x
_atom_site_fract_y
_atom_site_fract_z
_atom_site_U_iso_or_equiv
_atom_site_adp_type
_atom_site_occupancy
_atom_site_site_symmetry_order
_atom_site_calc_flag
_atom_site_refinement_flags_posn
_atom_site_refinement_flags_adp
C1 C 0.81129(8) 0.72809(9) 0.2015(3) 0.0415(6) Uani 1 1 d . .
C2 C 0.78560(9) 0.68429(10) 0.1781(3) 0.0481(7) Uani 1 1 d . .
H2 H 0.7633 0.6667 0.2298 0.058 Uiso 1 1 calc R U
C3 C 0.79203(10) 0.66642(10) 0.0824(3) 0.0517(8) Uani 1 1 d . .
H3 H 0.7736 0.6369 0.0666 0.062 Uiso 1 1 calc R U
C4 C 0.82580(10) 0.69153(10) 0.0072(3) 0.0487(7) Uani 1 1 d . .
H4 H 0.8306 0.6787 -0.0581 0.058 Uiso 1 1 calc R U
C5 C 0.85251(9) 0.73550(9) 0.0280(2) 0.0400(6) Uani 1 1 d . .
C6 C 0.84319(8) 0.75259(8) 0.1239(2) 0.0374(6) Uani 1 1 d . .
C7 C 0.85319(11) 0.82283(10) 0.0980(3) 0.0558(8) Uani 1 1 d . .
H7A H 0.8241 0.8137 0.1276 0.067 Uiso 1 1 calc R U
H7B H 0.8516 0.8200 0.0133 0.067 Uiso 1 1 calc R U
C8 C 0.88316(17) 0.86789(13) 0.1311(4) 0.0846(13) Uani 1 1 d . .
H8A H 0.8748 0.8868 0.0908 0.102 Uiso 1 1 calc R U
H8B H 0.9124 0.8758 0.1052 0.102 Uiso 1 1 calc R U
C9 C 0.89066(9) 0.76233(10) -0.0497(3) 0.0440(6) Uani 1 1 d . .
H9A H 0.8811 0.7564 -0.1307 0.053 Uiso 1 1 calc R U
H9B H 0.9010 0.7930 -0.0349 0.053 Uiso 1 1 calc R U
C10 C 0.92763(9) 0.75382(9) -0.0329(2) 0.0396(6) Uani 1 1 d . .
C11 C 0.93599(10) 0.72998(10) -0.1112(3) 0.0494(7) Uani 1 1 d . .
H11 H 0.9175 0.7175 -0.1753 0.059 Uiso 1 1 calc R U
C12 C 0.97068(11) 0.72402(12) -0.0976(3) 0.0591(9) Uani 1 1 d . .
H12 H 0.9765 0.7084 -0.1534 0.071 Uiso 1 1 calc R U
C13 C 0.99698(10) 0.74088(11) -0.0024(3) 0.0506(7) Uani 1 1 d . .
H13 H 1.0206 0.7364 0.0068 0.061 Uiso 1 1 calc R U
C14 C 0.98935(8) 0.76420(9) 0.0795(3) 0.0421(6) Uani 1 1 d . .
C15 C 0.95502(8) 0.77154(8) 0.0614(2) 0.0389(6) Uani 1 1 d . .
C16 C 1.01913(9) 0.78269(11) 0.1820(3) 0.0486(7) Uani 1 1 d . .
H16A H 1.0442 0.7788 0.1699 0.058 Uiso 1 1 calc R U
H16B H 1.0298 0.8139 0.1858 0.058 Uiso 1 1 calc R U
C17 C 0.99860(8) 0.76274(9) 0.2955(3) 0.0435(7) Uani 1 1 d . .
C18 C 0.99434(10) 0.72358(10) 0.3285(3) 0.0498(7) Uani 1 1 d . .
H18 H 1.0050 0.7099 0.2799 0.060 Uiso 1 1 calc R U
C19 C 0.97482(11) 0.70450(10) 0.4307(3) 0.0538(8) Uani 1 1 d . .
H19 H 0.9736 0.6786 0.4538 0.065 Uiso 1 1 calc R U
C20 C 0.95719(10) 0.72252(10) 0.4993(3) 0.0520(8) Uani 1 1 d . .
H20 H 0.9429 0.7083 0.5680 0.062 Uiso 1 1 calc R U
C21 C 0.95983(9) 0.76131(9) 0.4704(3) 0.0423(6) Uani 1 1 d . .
C22 C 0.98249(8) 0.78159(8) 0.3701(3) 0.0410(6) Uani 1 1 d . .
C23 C 1.02515(11) 0.85734(11) 0.3866(4) 0.0667(10) Uani 1 1 d . .
H23A H 1.0511 0.8570 0.3607 0.080 Uiso 1 1 calc R U
H23B H 1.0242 0.8560 0.4716 0.080 Uiso 1 1 calc R U
C24 C 1.02674(18) 0.89667(13) 0.3478(5) 0.0968(16) Uani 1 1 d . .
H24A H 1.0515 0.9215 0.3842 0.116 Uiso 1 1 calc R U
H24B H 1.0004 0.8964 0.3736 0.116 Uiso 1 1 calc R U
C25 C 0.93758(10) 0.77927(11) 0.5438(3) 0.0507(7) Uani 1 1 d . .
H25A H 0.9445 0.7781 0.6255 0.061 Uiso 1 1 calc R U
H25B H 0.9489 0.8097 0.5233 0.061 Uiso 1 1 calc R U
C26 C 0.88926(10) 0.75520(9) 0.5292(2) 0.0433(7) Uani 1 1 d . .
C27 C 0.86187(11) 0.72677(11) 0.6134(3) 0.0536(8) Uani 1 1 d . .
H27 H 0.8738 0.7213 0.6796 0.064 Uiso 1 1 calc R U
C28 C 0.81807(11) 0.70668(11) 0.6015(3) 0.0560(8) Uani 1 1 d . .
H28 H 0.8000 0.6883 0.6605 0.067 Uiso 1 1 calc R U
C29 C 0.80030(10) 0.71309(10) 0.5042(3) 0.0494(7) Uani 1 1 d . .
H29 H 0.7700 0.6986 0.4966 0.059 Uiso 1 1 calc R U
C30 C 0.82572(9) 0.74042(9) 0.4166(2) 0.0415(6) Uani 1 1 d . .
C31 C 0.87067(9) 0.76193(9) 0.4318(2) 0.0417(6) Uani 1 1 d . .
C32 C 0.80480(9) 0.74723(10) 0.3122(3) 0.0483(7) Uani 1 1 d . .
H32A H 0.8166 0.7784 0.3009 0.058 Uiso 1 1 calc R U
H32B H 0.7737 0.7342 0.3268 0.058 Uiso 1 1 calc R U
O1 O 0.86889(6) 0.79685(6) 0.14624(18) 0.0420(5) Uani 1 1 d . .
O2 O 0.94690(7) 0.79696(8) 0.1309(2) 0.0553(6) Uani 1 1 d . .
H2A H 0.9668 0.8091 0.1790 0.083 Uiso 1 1 calc R U
O3 O 0.98765(6) 0.82122(6) 0.33992(19) 0.0469(5) Uani 1 1 d . .
O4 O 0.89847(6) 0.79108(8) 0.3556(2) 0.0596(6) Uani 1 1 d . .
H4A H 0.8847 0.7940 0.3015 0.089 Uiso 1 1 calc R U
Cl1 Cl 0.88428(8) 0.87705(5) 0.28047(16) 0.1452(8) Uani 1 1 d . .
Cl2 Cl 1.03120(8) 0.90322(5) 0.19563(17) 0.1586(9) Uani 1 1 d . .

loop_
_atom_site_aniso_label
_atom_site_aniso_U_11
_atom_site_aniso_U_22
_atom_site_aniso_U_33
_atom_site_aniso_U_23
_atom_site_aniso_U_13
_atom_site_aniso_U_12
C1 0.0377(13) 0.0526(16) 0.0401(16) -0.0034(12) -0.0075(11) 0.0271(12)
C2 0.0363(14) 0.0516(16) 0.0517(19) 0.0047(14) -0.0029(13) 0.0184(12)
C3 0.0456(16) 0.0458(16) 0.058(2) -0.0054(14) -0.0122(14) 0.0187(13)
C4 0.0494(16) 0.0544(17) 0.0450(18) -0.0140(14) -0.0143(13) 0.0280(14)
C5 0.0405(14) 0.0502(15) 0.0339(15) -0.0004(12) -0.0083(11) 0.0261(12)
C6 0.0391(13) 0.0435(14) 0.0363(15) -0.0024(11) -0.0093(11) 0.0257(12)
C7 0.0640(19) 0.0563(18) 0.059(2) 0.0087(15) -0.0059(16) 0.0391(16)
C8 0.114(4) 0.064(2) 0.089(3) 0.010(2) 0.004(3) 0.054(2)
C9 0.0489(15) 0.0563(17) 0.0320(15) 0.0009(12) -0.0051(12) 0.0303(14)
C10 0.0415(14) 0.0438(14) 0.0324(14) 0.0063(11) 0.0032(11) 0.0205(12)
C11 0.0571(17) 0.0569(17) 0.0368(16) -0.0010(13) -0.0025(13) 0.0305(15)
C12 0.069(2) 0.068(2) 0.054(2) -0.0043(16) 0.0049(17) 0.0440(18)
C13 0.0483(16) 0.0631(19) 0.0495(19) 0.0086(15) 0.0060(14) 0.0346(15)
C14 0.0334(13) 0.0457(14) 0.0431(17) 0.0105(12) 0.0058(11) 0.0167(11)
C15 0.0359(13) 0.0431(14) 0.0345(15) 0.0049(11) 0.0051(11) 0.0174(11)
C16 0.0328(13) 0.0602(18) 0.0492(19) 0.0047(14) -0.0006(12) 0.0205(13)
C17 0.0324(13) 0.0482(15) 0.0447(17) -0.0011(12) -0.0103(11) 0.0162(11)
C18 0.0504(16) 0.0521(17) 0.0516(19) -0.0057(14) -0.0081(14) 0.0290(14)
C19 0.0593(18) 0.0463(16) 0.057(2) 0.0000(14) -0.0110(15) 0.0271(15)
C20 0.0554(18) 0.0512(17) 0.0418(18) 0.0069(14) -0.0065(14) 0.0209(14)
C21 0.0416(14) 0.0482(15) 0.0363(15) -0.0058(12) -0.0118(12) 0.0218(12)
C22 0.0362(13) 0.0387(14) 0.0449(17) -0.0028(12) -0.0147(12) 0.0165(11)
C23 0.0532(19) 0.0516(19) 0.079(3) -0.0126(18) -0.0199(18) 0.0140(15)
C24 0.106(4) 0.052(2) 0.108(4) -0.009(2) -0.008(3) 0.021(2)
C25 0.0594(18) 0.0605(18) 0.0353(16) -0.0110(14) -0.0141(13) 0.0323(15)
C26 0.0543(16) 0.0489(15) 0.0318(15) -0.0074(12) -0.0037(12) 0.0295(13)
C27 0.074(2) 0.0637(19) 0.0329(16) -0.0032(14) -0.0028(15) 0.0423(17)
C28 0.067(2) 0.0570(18) 0.0469(19) 0.0060(14) 0.0136(15) 0.0331(16)
C29 0.0520(17) 0.0479(16) 0.0490(19) -0.0024(13) 0.0088(14) 0.0255(14)
C30 0.0464(15) 0.0471(15) 0.0361(15) -0.0044(12) 0.0034(12) 0.0272(13)
C31 0.0477(15) 0.0474(15) 0.0344(15) -0.0024(12) 0.0004(12) 0.0272(13)
C32 0.0425(15) 0.0598(18) 0.0496(18) -0.0008(14) 0.0011(13) 0.0307(14)
O1 0.0417(10) 0.0432(10) 0.0458(12) -0.0025(8) -0.0089(8) 0.0248(8)
O2 0.0537(12) 0.0744(15) 0.0502(14) -0.0181(11) -0.0159(10) 0.0414(12)
O3 0.0391(10) 0.0389(10) 0.0565(14) -0.0023(9) -0.0133(9) 0.0148(8)
O4 0.0410(11) 0.0807(16) 0.0448(14) 0.0147(11) -0.0055(9) 0.0213(11)
Cl1 0.241(2) 0.0980(10) 0.1147(13) -0.0293(9) -0.0094(13) 0.0985(13)
Cl2 0.217(2) 0.0802(9) 0.1172(15) 0.0195(9) -0.0006(13) 0.0280(11)

loop_
_atom_type_symbol
_atom_type_description
_atom_type_scat_dispersion_real
_atom_type_scat_dispersion_imag
_atom_type_scat_source
C C 0.0033 0.0016 'International Tables Vol C Tables 4.2.6.8 and 6.1.1.4'
H H 0.0000 0.0000 'International Tables Vol C Tables 4.2.6.8 and 6.1.1.4'
O O 0.0106 0.0060 'International Tables Vol C Tables 4.2.6.8 and 6.1.1.4'
Cl Cl 0.1484 0.1585 'International Tables Vol C Tables 4.2.6.8 and 6.1.1.4'

loop_
_geom_angle_atom_site_label_1
_geom_angle_atom_site_label_2
_geom_angle_atom_site_label_3
_geom_angle
C6 C1 C2 117.6(3)
C6 C1 C32 121.9(3)
C2 C1 C32 120.5(3)
C3 C2 C1 121.3(3)
C3 C2 H2 119.4
C1 C2 H2 119.4
C2 C3 C4 120.2(3)
C2 C3 H3 119.9
C4 C3 H3 119.9
C3 C4 C5 120.3(3)
C3 C4 H4 119.8
C5 C4 H4 119.8
C6 C5 C4 117.1(3)
C6 C5 C9 122.4(2)
C4 C5 C9 120.4(3)
C1 C6 C5 123.3(3)
C1 C6 O1 117.9(2)
C5 C6 O1 118.7(2)
O1 C7 C8 107.8(3)
O1 C7 H7A 110.2
C8 C7 H7A 110.2
O1 C7 H7B 110.2
C8 C7 H7B 110.2
H7A C7 H7B 108.5
C7 C8 Cl1 113.4(3)
C7 C8 H8A 108.9
Cl1 C8 H8A 108.9
C7 C8 H8B 108.9
Cl1 C8 H8B 108.9
H8A C8 H8B 107.7
C10 C9 C5 113.5(2)
C10 C9 H9A 108.9
C5 C9 H9A 108.9
C10 C9 H9B 108.9
C5 C9 H9B 108.9
H9A C9 H9B 107.7
C11 C10 C15 118.5(3)
C11 C10 C9 121.6(3)
C15 C10 C9 119.9(2)
C12 C11 C10 121.1(3)
C12 C11 H11 119.4
C10 C11 H11 119.4
C11 C12 C13 119.9(3)
C11 C12 H12 120.1
C13 C12 H12 120.1
C12 C13 C14 121.1(3)
C12 C13 H13 119.5
C14 C13 H13 119.5
C13 C14 C15 118.1(3)
C13 C14 C16 119.7(3)
C15 C14 C16 122.1(3)
O2 C15 C10 115.8(2)
O2 C15 C14 123.0(3)
C10 C15 C14 121.3(3)
C17 C16 C14 114.1(2)
C17 C16 H16A 108.7
C14 C16 H16A 108.7
C17 C16 H16B 108.7
C14 C16 H16B 108.7
H16A C16 H16B 107.6
C18 C17 C22 117.3(3)
C18 C17 C16 120.2(3)
C22 C17 C16 122.5(3)
C19 C18 C17 120.9(3)
C19 C18 H18 119.6
C17 C18 H18 119.6
C20 C19 C18 120.6(3)
C20 C19 H19 119.7
C18 C19 H19 119.7
C19 C20 C21 121.3(3)
C19 C20 H20 119.4
C21 C20 H20 119.4
C20 C21 C22 117.0(3)
C20 C21 C25 120.4(3)
C22 C21 C25 122.6(3)
O3 C22 C17 117.9(3)
O3 C22 C21 119.3(3)
C17 C22 C21 122.7(3)
O3 C23 C24 109.0(3)
O3 C23 H23A 109.9
C24 C23 H23A 109.9
O3 C23 H23B 109.9
C24 C23 H23B 109.9
H23A C23 H23B 108.3
C23 C24 Cl2 113.1(4)
C23 C24 H24A 109.0
Cl2 C24 H24A 109.0
C23 C24 H24B 109.0
Cl2 C24 H24B 109.0
H24A C24 H24B 107.8
C26 C25 C21 113.1(2)
C26 C25 H25A 109.0
C21 C25 H25A 109.0
C26 C25 H25B 109.0
C21 C25 H25B 109.0
H25A C25 H25B 107.8
C31 C26 C27 118.0(3)
C31 C26 C25 120.2(3)
C27 C26 C25 121.7(3)
C28 C27 C26 121.1(3)
C28 C27 H27 119.5
C26 C27 H27 119.5
C27 C28 C29 120.2(3)
C27 C28 H28 119.9
C29 C28 H28 119.9
C28 C29 C30 121.6(3)
C28 C29 H29 119.2
C30 C29 H29 119.2
C29 C30 C31 117.6(3)
C29 C30 C32 119.8(3)
C31 C30 C32 122.5(3)
O4 C31 C26 115.6(3)
O4 C31 C30 122.9(3)
C26 C31 C30 121.5(3)
C30 C32 C1 113.7(2)
C30 C32 H32A 108.8
C1 C32 H32A 108.8
C30 C32 H32B 108.8
C1 C32 H32B 108.8
H32A C32 H32B 107.7
C6 O1 C7 114.6(2)
C15 O2 H2A 109.5
C22 O3 C23 114.7(2)
C31 O4 H4A 109.5

loop_
_geom_bond_atom_site_label_1
_geom_bond_atom_site_label_2
_geom_bond_distance
C1 C6 1.379(4)
C1 C2 1.401(4)
C1 C32 1.533(4)
C2 C3 1.364(5)
C2 H2 0.9500
C3 C4 1.401(5)
C3 H3 0.9500
C4 C5 1.404(4)
C4 H4 0.9500
C5 C6 1.395(4)
C5 C9 1.522(4)
C6 O1 1.411(3)
C7 O1 1.429(3)
C7 C8 1.483(5)
C7 H7A 0.9900
C7 H7B 0.9900
C8 Cl1 1.767(6)
C8 H8A 0.9900
C8 H8B 0.9900
C9 C10 1.522(4)
C9 H9A 0.9900
C9 H9B 0.9900
C10 C11 1.385(4)
C10 C15 1.399(4)
C11 C12 1.379(5)
C11 H11 0.9500
C12 C13 1.386(5)
C12 H12 0.9500
C13 C14 1.387(4)
C13 H13 0.9500
C14 C15 1.404(4)
C14 C16 1.518(4)
C15 O2 1.359(3)
C16 C17 1.510(4)
C16 H16A 0.9900
C16 H16B 0.9900
C17 C18 1.395(4)
C17 C22 1.396(4)
C18 C19 1.378(5)
C18 H18 0.9500
C19 C20 1.370(5)
C19 H19 0.9500
C20 C21 1.394(4)
C20 H20 0.9500
C21 C22 1.403(4)
C21 C25 1.520(4)
C22 O3 1.390(3)
C23 O3 1.435(4)
C23 C24 1.461(6)
C23 H23A 0.9900
C23 H23B 0.9900
C24 Cl2 1.784(6)
C24 H24A 0.9900
C24 H24B 0.9900
C25 C26 1.518(4)
C25 H25A 0.9900
C25 H25B 0.9900
C26 C31 1.399(4)
C26 C27 1.405(5)
C27 C28 1.375(5)
C27 H27 0.9500
C28 C29 1.376(5)
C28 H28 0.9500
C29 C30 1.396(4)
C29 H29 0.9500
C30 C31 1.414(4)
C30 C32 1.514(4)
C31 O4 1.357(4)
C32 H32A 0.9900
C32 H32B 0.9900
O2 H2A 0.8400
O4 H4A 0.8400

loop_
_geom_hbond_atom_site_label_D
_geom_hbond_atom_site_label_H
_geom_hbond_atom_site_label_A
_geom_hbond_distance_DH
_geom_hbond_distance_HA
_geom_hbond_distance_DA
_geom_hbond_angle_DHA
O2 H2A O3 0.84 1.98 2.750(3) 151.0
O4 H4A O1 0.84 1.91 2.710(3) 157.8

loop_
_geom_torsion_atom_site_label_1
_geom_torsion_atom_site_label_2
_geom_torsion_atom_site_label_3
_geom_torsion_atom_site_label_4
_geom_torsion
C6 C1 C2 C3 0.4(4)
C32 C1 C2 C3 -177.4(3)
C1 C2 C3 C4 2.4(4)
C2 C3 C4 C5 -1.8(4)
C3 C4 C5 C6 -1.4(4)
C3 C4 C5 C9 176.6(3)
C2 C1 C6 C5 -3.9(4)
C32 C1 C6 C5 173.9(2)
C2 C1 C6 O1 179.2(2)
C32 C1 C6 O1 -3.0(4)
C4 C5 C6 C1 4.3(4)
C9 C5 C6 C1 -173.7(2)
C4 C5 C6 O1 -178.8(2)
C9 C5 C6 O1 3.2(4)
O1 C7 C8 Cl1 -65.3(4)
C6 C5 C9 C10 105.0(3)
C4 C5 C9 C10 -72.9(3)
C5 C9 C10 C11 104.5(3)
C5 C9 C10 C15 -77.8(3)
C15 C10 C11 C12 -0.6(4)
C9 C10 C11 C12 177.2(3)
C10 C11 C12 C13 2.1(5)
C11 C12 C13 C14 -0.7(5)
C12 C13 C14 C15 -2.1(4)
C12 C13 C14 C16 -179.2(3)
C11 C10 C15 O2 175.7(3)
C9 C10 C15 O2 -2.0(4)
C11 C10 C15 C14 -2.4(4)
C9 C10 C15 C14 179.8(3)
C13 C14 C15 O2 -174.3(3)
C16 C14 C15 O2 2.7(4)
C13 C14 C15 C10 3.7(4)
C16 C14 C15 C10 -179.3(3)
C13 C14 C16 C17 -113.0(3)
C15 C14 C16 C17 70.0(4)
C14 C16 C17 C18 80.6(3)
C14 C16 C17 C22 -98.1(3)
C22 C17 C18 C19 0.2(4)
C16 C17 C18 C19 -178.6(3)
C17 C18 C19 C20 3.4(5)
C18 C19 C20 C21 -2.5(5)
C19 C20 C21 C22 -2.0(4)
C19 C20 C21 C25 176.1(3)
C18 C17 C22 O3 178.1(2)
C16 C17 C22 O3 -3.1(4)
C18 C17 C22 C21 -4.9(4)
C16 C17 C22 C21 173.8(2)
C20 C21 C22 O3 -177.3(2)
C25 C21 C22 O3 4.7(4)
C20 C21 C22 C17 5.8(4)
C25 C21 C22 C17 -172.2(3)
O3 C23 C24 Cl2 -62.4(5)
C20 C21 C25 C26 -73.3(4)
C22 C21 C25 C26 104.6(3)
C21 C25 C26 C31 -77.0(4)
C21 C25 C26 C27 105.0(3)
C31 C26 C27 C28 -1.1(4)
C25 C26 C27 C28 177.0(3)
C26 C27 C28 C29 2.2(5)
C27 C28 C29 C30 -1.2(5)
C28 C29 C30 C31 -0.8(4)
C28 C29 C30 C32 -178.8(3)
C27 C26 C31 O4 177.2(3)
C25 C26 C31 O4 -0.8(4)
C27 C26 C31 C30 -1.0(4)
C25 C26 C31 C30 -179.1(3)
C29 C30 C31 O4 -176.2(3)
C32 C30 C31 O4 1.7(4)
C29 C30 C31 C26 2.0(4)
C32 C30 C31 C26 179.8(3)
C29 C30 C32 C1 -111.5(3)
C31 C30 C32 C1 70.7(4)
C6 C1 C32 C30 -97.0(3)
C2 C1 C32 C30 80.7(3)
C1 C6 O1 C7 -90.4(3)
C5 C6 O1 C7 92.6(3)
C8 C7 O1 C6 178.9(3)
C17 C22 O3 C23 -93.6(3)
C21 C22 O3 C23 89.4(3)
C24 C23 O3 C22 179.7(4)

loop_
_platon_squeeze_void_nr
_platon_squeeze_void_average_x
_platon_squeeze_void_average_y
_platon_squeeze_void_average_z
_platon_squeeze_void_volume
_platon_squeeze_void_count_electrons
1 0.000 0.000 -0.007 321.4 64.8
2 0.333 0.667 0.206 322.6 64.9
3 0.667 0.333 0.873 322.7 64.9
